data_2220154
loop_
_publ_author_name
'Zheng, Da-Gui'
'Xiao, Zhu-Ping'

_publ_section_title
;
 (<i>E</i>)-Ethyl 3-(4-fluoroanilino)-2-(4-methoxyphenyl)acrylate
;
_journal_coeditor_code EZ2149
_journal_issue 12
_journal_name_full 'Acta Crystallographica Section E'
_journal_page_first o2456
_journal_paper_doi 10.1107/S1600536808039184
_journal_volume 64
_journal_year 2008
_chemical_formula_iupac 'C18 H18 F N O3'
_chemical_formula_moiety 'C18 H18 F N O3'
_chemical_formula_sum 'C18 H18 F N O3'
_chemical_formula_weight 315.33
_chemical_name_systematic
;
(<i>E</i>)-Ethyl 3-(4-fluoroanilino)-2-(4-methoxyphenyl)acrylate
;
_space_group_IT_number 14
_symmetry_cell_setting monoclinic
_symmetry_space_group_name_Hall '-P 2ybc'
_symmetry_space_group_name_H-M 'P 1 21/c 1'
_atom_sites_solution_hydrogens geom
_atom_sites_solution_primary direct
_atom_sites_solution_secondary difmap
_audit_creation_method SHELXL-97
_cell_angle_alpha 90.00
_cell_angle_beta 109.64(3)
_cell_angle_gamma 90.00
_cell_formula_units_Z 4
_cell_length_a 19.000(4)
_cell_length_b 6.0400(12)
_cell_length_c 15.081(3)
_cell_measurement_reflns_used 1632
_cell_measurement_temperature 293(2)
_cell_measurement_theta_max 24.65
_cell_measurement_theta_min 1.37
_cell_volume 1630.0(6)
_computing_cell_refinement 'CAD-4 Software (Enraf--Nonius, 1989)'
_computing_data_collection 'CAD-4 Software (Enraf--Nonius, 1989)'
_computing_data_reduction 'XCAD4 (Harms & Wocadlo, 1995)'
_computing_molecular_graphics 'SHELXP97 (Sheldrick, 2008)'
_computing_publication_material 'SHELXL97 (Sheldrick, 2008)'
_computing_structure_refinement 'SHELXL97 (Sheldrick, 2008)'
_computing_structure_solution 'SHELXS97 (Sheldrick, 2008)'
_diffrn_ambient_temperature 293(2)
_diffrn_measured_fraction_theta_full 0.998
_diffrn_measured_fraction_theta_max 0.998
_diffrn_measurement_device_type 'Enraf--Nonius CAD-4'
_diffrn_measurement_method \w/2\q
_diffrn_radiation_monochromator graphite
_diffrn_radiation_source 'fine-focus sealed tube'
_diffrn_radiation_type MoK\a
_diffrn_radiation_wavelength 0.71073
_diffrn_reflns_av_R_equivalents 0.0259
_diffrn_reflns_av_sigmaI/netI 0.0463
_diffrn_reflns_limit_h_max 21
_diffrn_reflns_limit_h_min -22
_diffrn_reflns_limit_k_max 0
_diffrn_reflns_limit_k_min -7
_diffrn_reflns_limit_l_max 18
_diffrn_reflns_limit_l_min 0
_diffrn_reflns_number 3073
_diffrn_reflns_theta_full 25.25
_diffrn_reflns_theta_max 25.25
_diffrn_reflns_theta_min 1.14
_diffrn_standards_decay_% 0
_diffrn_standards_interval_count 0
_diffrn_standards_interval_time 0
_diffrn_standards_number 0
_exptl_absorpt_coefficient_mu 0.095
_exptl_absorpt_correction_T_max 0.9813
_exptl_absorpt_correction_T_min 0.9721
_exptl_absorpt_correction_type psi-scan
_exptl_absorpt_process_details '(North <i>et al.</i>,  1968)'
_exptl_crystal_colour colorless
_exptl_crystal_density_diffrn 1.285
_exptl_crystal_density_method 'not measured'
_exptl_crystal_description block
_exptl_crystal_F_000 664
_exptl_crystal_size_max 0.30
_exptl_crystal_size_mid 0.30
_exptl_crystal_size_min 0.20
_refine_diff_density_max 0.150
_refine_diff_density_min -0.163
_refine_ls_extinction_coef 0.044(4)
_refine_ls_extinction_expression Fc^*^=kFc[1+0.001xFc^2^\l^3^/sin(2\q)]^-1/4^
_refine_ls_extinction_method 'SHELXL97 (Sheldrick, 2008)'
_refine_ls_goodness_of_fit_ref 1.023
_refine_ls_hydrogen_treatment mixed
_refine_ls_matrix_type full
_refine_ls_number_parameters 215
_refine_ls_number_reflns 2943
_refine_ls_number_restraints 0
_refine_ls_restrained_S_all 1.023
_refine_ls_R_factor_all 0.0967
_refine_ls_R_factor_gt 0.0496
_refine_ls_shift/su_max 0.000
_refine_ls_shift/su_mean 0.000
_refine_ls_structure_factor_coef Fsqd
_refine_ls_weighting_details 'calc w=1/[\s^2^(Fo^2^)+(0.0863P)^2^+0.0162P] where P=(Fo^2^+2Fc^2^)/3'
_refine_ls_weighting_scheme calc
_refine_ls_wR_factor_gt 0.1274
_refine_ls_wR_factor_ref 0.1617
_reflns_number_gt 1807
_reflns_number_total 2943
_reflns_threshold_expression I>2\s(I)
_cod_data_source_file ez2149.cif
_cod_data_source_block I
_cod_original_sg_symbol_H-M 'P 21/c'
_cod_database_code 2220154
_cod_database_fobs_code 2220154

loop_
_symmetry_equiv_pos_as_xyz
'x, y, z'
'-x, y+1/2, -z+1/2'
'-x, -y, -z'
'x, -y-1/2, z-1/2'

loop_
_atom_site_type_symbol
_atom_site_label
_atom_site_fract_x
_atom_site_fract_y
_atom_site_fract_z
_atom_site_U_iso_or_equiv
_atom_site_adp_type
_atom_site_calc_flag
_atom_site_refinement_flags
_atom_site_occupancy
C C1 0.78366(12) 0.7249(4) 0.02705(17) 0.0468(6) Uani d . 1
C C2 0.86057(14) 0.7171(5) 0.0575(2) 0.0637(8) Uani d . 1
H H2 0.8858 0.6095 0.1005 0.076 Uiso calc R 1
C C3 0.90034(15) 0.8673(6) 0.0246(2) 0.0733(9) Uani d . 1
H H3 0.9523 0.8617 0.0451 0.088 Uiso calc R 1
C C4 0.86292(16) 1.0237(5) -0.0380(2) 0.0682(9) Uani d . 1
C C5 0.78687(17) 1.0339(5) -0.0708(2) 0.0721(9) Uani d . 1
H H5 0.7620 1.1403 -0.1148 0.086 Uiso calc R 1
C C6 0.74779(15) 0.8829(5) -0.0373(2) 0.0640(8) Uani d . 1
H H6 0.6958 0.8882 -0.0588 0.077 Uiso calc R 1
C C7 0.64691(12) 0.3267(4) 0.14607(16) 0.0431(6) Uani d . 1
C C8 0.59236(13) 0.1688(4) 0.10497(18) 0.0494(7) Uani d . 1
H H8 0.6063 0.0338 0.0862 0.059 Uiso calc R 1
C C9 0.51803(13) 0.2090(5) 0.09161(18) 0.0513(7) Uani d . 1
H H9 0.4825 0.1013 0.0639 0.062 Uiso calc R 1
C C10 0.49607(13) 0.4075(4) 0.11902(17) 0.0470(6) Uani d . 1
C C11 0.54911(13) 0.5661(4) 0.16114(19) 0.0523(7) Uani d . 1
H H11 0.5350 0.7002 0.1804 0.063 Uiso calc R 1
C C12 0.62356(13) 0.5233(4) 0.17434(19) 0.0510(7) Uani d . 1
H H12 0.6591 0.6302 0.2032 0.061 Uiso calc R 1
C C13 0.76733(13) 0.4059(4) 0.12087(17) 0.0465(6) Uani d . 1
H H13 0.8176 0.3699 0.1356 0.056 Uiso calc R 1
C C14 0.72695(12) 0.2824(4) 0.16064(16) 0.0433(6) Uani d . 1
C C15 0.76226(13) 0.0959(4) 0.22121(18) 0.0458(6) Uani d . 1
C C16 0.87264(15) -0.1081(5) 0.2948(2) 0.0669(8) Uani d . 1
H H16A 0.8550 -0.2514 0.2671 0.080 Uiso calc R 1
H H16B 0.8630 -0.0960 0.3538 0.080 Uiso calc R 1
C C17 0.95460(15) -0.0844(6) 0.3113(3) 0.0887(11) Uani d . 1
H H17A 0.9637 -0.1045 0.2530 0.133 Uiso calc R 1
H H17B 0.9817 -0.1941 0.3558 0.133 Uiso calc R 1
H H17C 0.9709 0.0606 0.3358 0.133 Uiso calc R 1
C C18 0.39590(15) 0.6241(5) 0.1368(2) 0.0751(9) Uani d . 1
H H18A 0.4220 0.6374 0.2032 0.113 Uiso calc R 1
H H18B 0.3432 0.6130 0.1255 0.113 Uiso calc R 1
H H18C 0.4057 0.7521 0.1051 0.113 Uiso calc R 1
F F1 0.90279(11) 1.1721(4) -0.07006(17) 0.1125(8) Uani d . 1
H H1 0.6954(14) 0.606(4) 0.0454(19) 0.059(8) Uiso d . 1
N N1 0.74101(12) 0.5785(4) 0.06106(16) 0.0567(6) Uani d . 1
O O1 0.73060(10) -0.0227(3) 0.26022(14) 0.0667(6) Uani d . 1
O O2 0.83483(9) 0.0669(3) 0.23152(13) 0.0584(5) Uani d . 1
O O3 0.42082(9) 0.4306(3) 0.10206(13) 0.0618(6) Uani d . 1

loop_
_atom_site_aniso_label
_atom_site_aniso_U_11
_atom_site_aniso_U_22
_atom_site_aniso_U_33
_atom_site_aniso_U_12
_atom_site_aniso_U_13
_atom_site_aniso_U_23
C1 0.0401(13) 0.0536(15) 0.0482(14) -0.0053(12) 0.0170(11) 0.0019(13)
C2 0.0465(15) 0.076(2) 0.0642(17) -0.0017(15) 0.0135(13) 0.0221(16)
C3 0.0434(15) 0.093(2) 0.082(2) -0.0056(16) 0.0193(15) 0.026(2)
C4 0.0596(18) 0.073(2) 0.082(2) -0.0085(16) 0.0371(16) 0.0172(18)
C5 0.074(2) 0.065(2) 0.085(2) 0.0109(16) 0.0370(17) 0.0304(18)
C6 0.0450(15) 0.0681(19) 0.078(2) 0.0063(14) 0.0193(14) 0.0157(17)
C7 0.0403(13) 0.0433(14) 0.0443(14) -0.0067(11) 0.0125(10) 0.0005(12)
C8 0.0456(14) 0.0464(15) 0.0548(15) -0.0018(12) 0.0150(12) -0.0075(13)
C9 0.0412(13) 0.0540(17) 0.0528(15) -0.0131(12) 0.0081(11) -0.0127(13)
C10 0.0361(12) 0.0550(16) 0.0482(14) -0.0008(12) 0.0118(11) 0.0038(13)
C11 0.0490(15) 0.0417(14) 0.0668(17) -0.0045(12) 0.0202(13) -0.0085(13)
C12 0.0449(14) 0.0364(14) 0.0694(18) -0.0074(11) 0.0164(13) -0.0033(13)
C13 0.0364(12) 0.0493(15) 0.0502(15) -0.0021(12) 0.0097(11) 0.0004(13)
C14 0.0410(13) 0.0406(14) 0.0471(14) -0.0060(11) 0.0133(11) -0.0046(12)
C15 0.0441(13) 0.0422(14) 0.0521(15) -0.0065(12) 0.0174(12) -0.0088(13)
C16 0.0616(17) 0.0523(17) 0.076(2) 0.0087(15) 0.0087(15) 0.0069(16)
C17 0.0565(18) 0.093(3) 0.104(3) 0.0198(18) 0.0101(18) 0.004(2)
C18 0.0521(16) 0.091(2) 0.085(2) 0.0079(16) 0.0267(16) -0.0201(19)
F1 0.0896(13) 0.1078(17) 0.154(2) -0.0112(12) 0.0592(14) 0.0556(15)
N1 0.0359(12) 0.0658(15) 0.0665(15) 0.0010(12) 0.0146(11) 0.0177(13)
O1 0.0589(11) 0.0540(12) 0.0889(15) -0.0014(10) 0.0272(11) 0.0181(11)
O2 0.0439(10) 0.0583(12) 0.0718(13) 0.0047(9) 0.0177(9) 0.0084(10)
O3 0.0399(10) 0.0733(13) 0.0714(13) 0.0012(9) 0.0177(9) -0.0061(11)

loop_
_atom_type_symbol
_atom_type_description
_atom_type_scat_dispersion_real
_atom_type_scat_dispersion_imag
_atom_type_scat_source
C C 0.0033 0.0016 'International Tables Vol C Tables 4.2.6.8 and 6.1.1.4'
H H 0.0000 0.0000 'International Tables Vol C Tables 4.2.6.8 and 6.1.1.4'
N N 0.0061 0.0033 'International Tables Vol C Tables 4.2.6.8 and 6.1.1.4'
O O 0.0106 0.0060 'International Tables Vol C Tables 4.2.6.8 and 6.1.1.4'
F F 0.0171 0.0103 'International Tables Vol C Tables 4.2.6.8 and 6.1.1.4'

loop_
_geom_angle_atom_site_label_1
_geom_angle_atom_site_label_2
_geom_angle_atom_site_label_3
_geom_angle
C6 C1 C2 118.7(2)
C6 C1 N1 119.1(2)
C2 C1 N1 122.2(2)
C3 C2 C1 120.5(3)
C3 C2 H2 119.8
C1 C2 H2 119.8
C4 C3 C2 119.2(2)
C4 C3 H3 120.4
C2 C3 H3 120.4
C3 C4 C5 121.9(3)
C3 C4 F1 118.8(3)
C5 C4 F1 119.3(3)
C4 C5 C6 118.3(3)
C4 C5 H5 120.8
C6 C5 H5 120.8
C1 C6 C5 121.4(2)
C1 C6 H6 119.3
C5 C6 H6 119.3
C12 C7 C8 117.2(2)
C12 C7 C14 121.8(2)
C8 C7 C14 120.9(2)
C9 C8 C7 121.1(2)
C9 C8 H8 119.4
C7 C8 H8 119.4
C10 C9 C8 120.5(2)
C10 C9 H9 119.7
C8 C9 H9 119.7
O3 C10 C9 115.8(2)
O3 C10 C11 124.6(2)
C9 C10 C11 119.6(2)
C10 C11 C12 119.2(2)
C10 C11 H11 120.4
C12 C11 H11 120.4
C7 C12 C11 122.3(2)
C7 C12 H12 118.9
C11 C12 H12 118.9
C14 C13 N1 125.6(2)
C14 C13 H13 117.2
N1 C13 H13 117.2
C13 C14 C15 119.6(2)
C13 C14 C7 122.8(2)
C15 C14 C7 117.6(2)
O1 C15 O2 121.7(2)
O1 C15 C14 124.2(2)
O2 C15 C14 114.2(2)
O2 C16 C17 107.4(2)
O2 C16 H16A 110.2
C17 C16 H16A 110.2
O2 C16 H16B 110.2
C17 C16 H16B 110.2
H16A C16 H16B 108.5
C16 C17 H17A 109.5
C16 C17 H17B 109.5
H17A C17 H17B 109.5
C16 C17 H17C 109.5
H17A C17 H17C 109.5
H17B C17 H17C 109.5
O3 C18 H18A 109.5
O3 C18 H18B 109.5
H18A C18 H18B 109.5
O3 C18 H18C 109.5
H18A C18 H18C 109.5
H18B C18 H18C 109.5
C13 N1 C1 126.5(2)
C13 N1 H1 117.1(19)
C1 N1 H1 116.3(19)
C15 O2 C16 115.8(2)
C10 O3 C18 118.0(2)

loop_
_geom_bond_atom_site_label_1
_geom_bond_atom_site_label_2
_geom_bond_distance
C1 C6 1.368(4)
C1 C2 1.377(3)
C1 N1 1.408(3)
C2 C3 1.375(4)
C2 H2 0.9300
C3 C4 1.355(4)
C3 H3 0.9300
C4 C5 1.362(4)
C4 F1 1.363(3)
C5 C6 1.375(4)
C5 H5 0.9300
C6 H6 0.9300
C7 C12 1.384(3)
C7 C8 1.392(3)
C7 C14 1.486(3)
C8 C9 1.379(3)
C8 H8 0.9300
C9 C10 1.378(4)
C9 H9 0.9300
C10 O3 1.372(3)
C10 C11 1.381(3)
C11 C12 1.385(3)
C11 H11 0.9300
C12 H12 0.9300
C13 C14 1.347(3)
C13 N1 1.359(3)
C13 H13 0.9300
C14 C15 1.463(3)
C15 O1 1.208(3)
C15 O2 1.346(3)
C16 O2 1.444(3)
C16 C17 1.499(4)
C16 H16A 0.9700
C16 H16B 0.9700
C17 H17A 0.9600
C17 H17B 0.9600
C17 H17C 0.9600
C18 O3 1.425(3)
C18 H18A 0.9600
C18 H18B 0.9600
C18 H18C 0.9600
N1 H1 0.83(2)

loop_
_geom_hbond_atom_site_label_D
_geom_hbond_atom_site_label_H
_geom_hbond_atom_site_label_A
_geom_hbond_site_symmetry_A
_geom_hbond_distance_DH
_geom_hbond_distance_HA
_geom_hbond_distance_DA
_geom_hbond_angle_DHA
C12 H12 O1 1_565 0.93 2.49 3.401(3) 166.6
N1 H1 O3 3_665 0.83(2) 2.56(3) 3.229(3) 138(2)
C16 H16B Cg1 4_566 0.97 2.99 3.788(3) 141
C18 H18A Cg2 3_655 0.96 2.80 3.626(3) 145

loop_
_geom_torsion_atom_site_label_1
_geom_torsion_atom_site_label_2
_geom_torsion_atom_site_label_3
_geom_torsion_atom_site_label_4
_geom_torsion
C6 C1 C2 C3 0.9(4)
N1 C1 C2 C3 -178.1(3)
C1 C2 C3 C4 0.1(5)
C2 C3 C4 C5 -1.3(5)
C2 C3 C4 F1 179.9(3)
C3 C4 C5 C6 1.4(5)
F1 C4 C5 C6 -179.8(3)
C2 C1 C6 C5 -0.8(4)
N1 C1 C6 C5 178.2(3)
C4 C5 C6 C1 -0.3(5)
C12 C7 C8 C9 1.2(4)
C14 C7 C8 C9 179.8(2)
C7 C8 C9 C10 -0.1(4)
C8 C9 C10 O3 179.7(2)
C8 C9 C10 C11 -0.7(4)
O3 C10 C11 C12 -179.9(2)
C9 C10 C11 C12 0.5(4)
C8 C7 C12 C11 -1.3(4)
C14 C7 C12 C11 -180.0(2)
C10 C11 C12 C7 0.5(4)
N1 C13 C14 C15 177.8(2)
N1 C13 C14 C7 -2.3(4)
C12 C7 C14 C13 -62.1(3)
C8 C7 C14 C13 119.3(3)
C12 C7 C14 C15 117.8(3)
C8 C7 C14 C15 -60.8(3)
C13 C14 C15 O1 179.5(2)
C7 C14 C15 O1 -0.4(4)
C13 C14 C15 O2 0.3(3)
C7 C14 C15 O2 -179.6(2)
C14 C13 N1 C1 172.4(2)
C6 C1 N1 C13 176.2(3)
C2 C1 N1 C13 -4.8(4)
O1 C15 O2 C16 -2.4(3)
C14 C15 O2 C16 176.8(2)
C17 C16 O2 C15 -169.0(2)
C9 C10 O3 C18 174.3(2)
C11 C10 O3 C18 -5.2(4)

loop_
_cod_related_entry_id
_cod_related_entry_database
_cod_related_entry_code
1 ChemSpider 30655659
